data_7103022
loop_
_publ_author_name
'Metrangolo, Pierangelo'
'Meyer, Frank'
'Pilati, Tullio'
'Resnati, Giuseppe'
'Terraneo, Giancarlo'

_publ_section_title
;
 Mutual induced coordination in halogen-bonded anionic assemblies with
 (6,3) cation-templated topologies.
;
_journal_issue 14
_journal_name_full 'Chemical communications (Cambridge, England)'
_journal_page_first 1635
_journal_page_last 1637
_journal_paper_doi 10.1039/b716879a
_journal_year 2008
_chemical_formula_moiety 'C8 H20 P 1+, C6 F3 I3, I 1-'
_chemical_formula_sum 'C14 H20 F3 I4 P'
_chemical_formula_weight 783.87
_chemical_name_systematic
;
?
;
_space_group_IT_number 167
_symmetry_cell_setting trigonal
_symmetry_space_group_name_Hall '-R 3 2"c'
_symmetry_space_group_name_H-M 'R -3 c :H'
_atom_sites_solution_hydrogens geom
_atom_sites_solution_primary direct
_atom_sites_solution_secondary difmap
_audit_creation_method SHELXL-97
_cell_angle_alpha 90.00
_cell_angle_beta 90.00
_cell_angle_gamma 120.00
_cell_formula_units_Z 18
_cell_length_a 20.834(3)
_cell_length_b 20.834
_cell_length_c 27.606(4)
_cell_measurement_reflns_used 12255
_cell_measurement_temperature 123(2)
_cell_measurement_theta_max 32.293
_cell_measurement_theta_min 2.698
_cell_volume 10377(2)
_computing_cell_refinement 'Bruker SAINT'
_computing_data_collection 'Bruker SMART'
_computing_data_reduction 'Bruker SAINT'
_computing_molecular_graphics 'ORTEP-III (Burnett and Johnson, 1996), Mercury 1.4, CCDC'
_computing_publication_material 'SHELXL-97 (Sheldrick, 1997)'
_computing_structure_refinement 'SHELXL-97 (Sheldrick, 1997)'
_computing_structure_solution
;
M.C. Burla, M. Camalli, B. Carrozzini, G.L. Cascarano, C. Giacovazzo,
G. Polidori, R. Spagna (2003).
SIR2002: the program. J. Appl. Cryst. 36,1103
;
_diffrn_ambient_temperature 123(2)
_diffrn_measured_fraction_theta_full 1.000
_diffrn_measured_fraction_theta_max 1.000
_diffrn_measurement_device_type 'Bruker SMART CCD area-detector'
_diffrn_measurement_method '\w and \f scans'
_diffrn_radiation_monochromator graphite
_diffrn_radiation_source 'fine-focus sealed tube'
_diffrn_radiation_type MoK\a
_diffrn_radiation_wavelength 0.71073
_diffrn_reflns_av_R_equivalents 0.0266
_diffrn_reflns_av_sigmaI/netI 0.0175
_diffrn_reflns_limit_h_max 0
_diffrn_reflns_limit_h_min -27
_diffrn_reflns_limit_k_max 31
_diffrn_reflns_limit_k_min 0
_diffrn_reflns_limit_l_max 41
_diffrn_reflns_limit_l_min 0
_diffrn_reflns_number 50074
_diffrn_reflns_theta_full 32.52
_diffrn_reflns_theta_max 32.52
_diffrn_reflns_theta_min 1.86
_diffrn_standards_decay_% 0.00
_exptl_absorpt_coefficient_mu 5.491
_exptl_absorpt_correction_T_max 1.000000
_exptl_absorpt_correction_T_min 0.703834
_exptl_absorpt_correction_type multi-scan
_exptl_absorpt_process_details 'SADABS,(Bruker, 1997)'
_exptl_crystal_colour colourless
_exptl_crystal_density_diffrn 2.258
_exptl_crystal_density_method 'not measured'
_exptl_crystal_description tabular
_exptl_crystal_F_000 6444
_exptl_crystal_size_max 0.24
_exptl_crystal_size_mid 0.19
_exptl_crystal_size_min 0.05
_refine_diff_density_max 1.313
_refine_diff_density_min -0.991
_refine_diff_density_rms 0.112
_refine_ls_extinction_method none
_refine_ls_goodness_of_fit_ref 1.115
_refine_ls_hydrogen_treatment norerf
_refine_ls_matrix_type full
_refine_ls_number_parameters 103
_refine_ls_number_reflns 4192
_refine_ls_number_restraints 0
_refine_ls_restrained_S_all 1.115
_refine_ls_R_factor_all 0.0378
_refine_ls_R_factor_gt 0.0283
_refine_ls_shift/su_max 0.003
_refine_ls_shift/su_mean 0.000
_refine_ls_structure_factor_coef Fsqd
_refine_ls_weighting_details 'w=1/[\s^2^(Fo^2^)+(0.0304P)^2^+0.0605P] where P=(Fo^2^+2Fc^2^)/3'
_refine_ls_weighting_scheme calc
_refine_ls_wR_factor_gt 0.0577
_refine_ls_wR_factor_ref 0.0606
_reflns_number_gt 3556
_reflns_number_total 4192
_reflns_threshold_expression I>2\s(I)
_cod_data_source_file b716879a.txt
_cod_data_source_block re183lt
_cod_original_sg_symbol_H-M R-3c
_cod_database_code 7103022

loop_
_symmetry_equiv_pos_as_xyz
'x, y, z'
'-y, x-y, z'
'-x+y, -x, z'
'x-y, -y, -z+1/2'
'-x, -x+y, -z+1/2'
'y, x, -z+1/2'
'x+2/3, y+1/3, z+1/3'
'-y+2/3, x-y+1/3, z+1/3'
'-x+y+2/3, -x+1/3, z+1/3'
'x-y+2/3, -y+1/3, -z+5/6'
'-x+2/3, -x+y+1/3, -z+5/6'
'y+2/3, x+1/3, -z+5/6'
'x+1/3, y+2/3, z+2/3'
'-y+1/3, x-y+2/3, z+2/3'
'-x+y+1/3, -x+2/3, z+2/3'
'x-y+1/3, -y+2/3, -z+7/6'
'-x+1/3, -x+y+2/3, -z+7/6'
'y+1/3, x+2/3, -z+7/6'
'-x, -y, -z'
'y, -x+y, -z'
'x-y, x, -z'
'-x+y, y, z-1/2'
'x, x-y, z-1/2'
'-y, -x, z-1/2'
'-x+2/3, -y+1/3, -z+1/3'
'y+2/3, -x+y+1/3, -z+1/3'
'x-y+2/3, x+1/3, -z+1/3'
'-x+y+2/3, y+1/3, z-1/6'
'x+2/3, x-y+1/3, z-1/6'
'-y+2/3, -x+1/3, z-1/6'
'-x+1/3, -y+2/3, -z+2/3'
'y+1/3, -x+y+2/3, -z+2/3'
'x-y+1/3, x+2/3, -z+2/3'
'-x+y+1/3, y+2/3, z+1/6'
'x+1/3, x-y+2/3, z+1/6'
'-y+1/3, -x+2/3, z+1/6'

loop_
_atom_site_label
_atom_site_type_symbol
_atom_site_fract_x
_atom_site_fract_y
_atom_site_fract_z
_atom_site_U_iso_or_equiv
_atom_site_adp_type
_atom_site_occupancy
_atom_site_symmetry_multiplicity
_atom_site_calc_flag
_atom_site_refinement_flags
_atom_site_disorder_assembly
_atom_site_disorder_group
I1 I 0.6667 0.164958(9) 0.0833 0.03082(6) Uani 1 2 d S . .
C1 C 0.6667 0.26592(14) 0.0833 0.0270(6) Uani 1 2 d S . .
C2 C 0.60119(14) 0.26786(14) 0.0833 0.0265(6) Uani 1 2 d S . .
F1 F 0.53661(9) 0.20327(9) 0.0833 0.0383(5) Uani 1 2 d S . .
I2 I 0.834361(8) 0.332435(8) 0.223011(6) 0.03106(5) Uani 1 1 d . . .
C3 C 0.66621(12) 0.26801(12) 0.21727(8) 0.0281(4) Uani 1 1 d . . .
C4 C 0.73401(12) 0.33313(12) 0.21730(8) 0.0280(4) Uani 1 1 d . . .
F2 F 0.66612(7) 0.20322(7) 0.21863(6) 0.0391(4) Uani 1 1 d . . .
I3 I 1.0000 0.340289(9) 0.2500 0.02668(5) Uani 1 2 d S . .
P1 P 0.62324(3) 0.0000 0.2500 0.02146(14) Uani 1 2 d S . .
C5 C 0.58538(12) 0.02278(13) 0.19912(8) 0.0293(4) Uani 1 1 d . . .
H5A H 0.5795 0.0657 0.2077 0.035 Uiso 1 1 calc R . .
H5B H 0.6211 0.0381 0.1720 0.035 Uiso 1 1 calc R . .
C6 C 0.51115(13) -0.04012(16) 0.18211(9) 0.0413(6) Uani 1 1 d . . .
H6A H 0.4937 -0.0235 0.1544 0.062 Uiso 1 1 calc R . .
H6B H 0.4751 -0.0552 0.2085 0.062 Uiso 1 1 calc R . .
H6C H 0.5167 -0.0823 0.1723 0.062 Uiso 1 1 calc R . .
C7 C 0.71208(11) 0.07811(12) 0.26454(8) 0.0291(4) Uani 1 1 d . . .
H7A H 0.7057 0.1211 0.2718 0.035 Uiso 1 1 calc R . .
H7B H 0.7310 0.0666 0.2942 0.035 Uiso 1 1 calc R . .
C8 C 0.77011(13) 0.09995(15) 0.22428(10) 0.0419(6) Uani 1 1 d . . .
H8A H 0.8169 0.1428 0.2348 0.063 Uiso 1 1 calc R . .
H8B H 0.7525 0.1128 0.1949 0.063 Uiso 1 1 calc R . .
H8C H 0.7780 0.0582 0.2174 0.063 Uiso 1 1 calc R . .

loop_
_atom_site_aniso_label
_atom_site_aniso_U_11
_atom_site_aniso_U_22
_atom_site_aniso_U_33
_atom_site_aniso_U_23
_atom_site_aniso_U_13
_atom_site_aniso_U_12
I1 0.03027(10) 0.02501(7) 0.03895(13) 0.00190(4) 0.00380(8) 0.01514(5)
C1 0.0304(15) 0.0244(10) 0.0281(15) 0.0003(6) 0.0006(12) 0.0152(7)
C2 0.0226(9) 0.0226(9) 0.0293(15) -0.0005(6) 0.0005(6) 0.0074(11)
F1 0.0256(7) 0.0256(7) 0.0588(14) -0.0017(5) 0.0017(5) 0.0091(8)
I2 0.02405(7) 0.02707(8) 0.04368(10) 0.00003(6) 0.00572(6) 0.01399(6)
C3 0.0291(11) 0.0225(9) 0.0337(12) -0.0026(8) 0.0002(9) 0.0138(8)
C4 0.0242(10) 0.0285(10) 0.0319(12) -0.0002(9) 0.0020(8) 0.0136(8)
F2 0.0316(7) 0.0229(6) 0.0642(11) -0.0080(6) -0.0012(7) 0.0147(6)
I3 0.02347(9) 0.02255(7) 0.03432(11) 0.00386(4) 0.00772(7) 0.01173(5)
P1 0.0199(2) 0.0228(3) 0.0227(3) -0.0065(3) -0.00323(13) 0.01142(17)
C5 0.0330(11) 0.0345(11) 0.0259(11) -0.0032(9) -0.0028(9) 0.0210(10)
C6 0.0290(11) 0.0619(17) 0.0332(13) -0.0029(12) -0.0081(10) 0.0228(12)
C7 0.0212(9) 0.0283(10) 0.0342(12) -0.0100(9) -0.0041(8) 0.0096(8)
C8 0.0271(11) 0.0417(14) 0.0463(15) -0.0078(11) 0.0034(10) 0.0093(11)

loop_
_atom_type_symbol
_atom_type_description
_atom_type_scat_dispersion_real
_atom_type_scat_dispersion_imag
_atom_type_scat_source
C C 0.0033 0.0016 'International Tables Vol C Tables 4.2.6.8 and 6.1.1.4'
H H 0.0000 0.0000 'International Tables Vol C Tables 4.2.6.8 and 6.1.1.4'
F F 0.0171 0.0103 'International Tables Vol C Tables 4.2.6.8 and 6.1.1.4'
P P 0.1023 0.0942 'International Tables Vol C Tables 4.2.6.8 and 6.1.1.4'
I I -0.4742 1.8119 'International Tables Vol C Tables 4.2.6.8 and 6.1.1.4'

loop_
_geom_angle_atom_site_label_1
_geom_angle_atom_site_label_2
_geom_angle_atom_site_label_3
_geom_angle
_geom_angle_site_symmetry_1
_geom_angle_site_symmetry_3
_geom_angle_publ_flag
C2 C1 C2 117.1(3) 2_655 . ?
C2 C1 I1 121.45(16) 2_655 . ?
C2 C1 I1 121.45(16) . . ?
F1 C2 C1 118.55(16) . 3_665 ?
F1 C2 C1 118.55(16) . . ?
C1 C2 C1 122.9(3) 3_665 . ?
F2 C3 C4 118.4(2) . 3_665 ?
F2 C3 C4 118.1(2) . . ?
C4 C3 C4 123.5(2) 3_665 . ?
C3 C4 C3 116.5(2) 2_655 . ?
C3 C4 I2 121.76(17) 2_655 . ?
C3 C4 I2 121.56(17) . . ?
C5 P1 C5 109.93(15) . 4 ?
C5 P1 C7 109.66(10) . 4 ?
C5 P1 C7 109.07(11) 4 4 ?
C5 P1 C7 109.07(11) . . ?
C5 P1 C7 109.66(10) 4 . ?
C7 P1 C7 109.42(14) 4 . ?
C6 C5 P1 114.10(17) . . ?
C6 C5 H5A 108.7 . . ?
P1 C5 H5A 108.7 . . ?
C6 C5 H5B 108.7 . . ?
P1 C5 H5B 108.7 . . ?
H5A C5 H5B 107.6 . . ?
C5 C6 H6A 109.5 . . ?
C5 C6 H6B 109.5 . . ?
H6A C6 H6B 109.5 . . ?
C5 C6 H6C 109.5 . . ?
H6A C6 H6C 109.5 . . ?
H6B C6 H6C 109.5 . . ?
C8 C7 P1 114.16(16) . . ?
C8 C7 H7A 108.7 . . ?
P1 C7 H7A 108.7 . . ?
C8 C7 H7B 108.7 . . ?
P1 C7 H7B 108.7 . . ?
H7A C7 H7B 107.6 . . ?
C7 C8 H8A 109.5 . . ?
C7 C8 H8B 109.5 . . ?
H8A C8 H8B 109.5 . . ?
C7 C8 H8C 109.5 . . ?
H8A C8 H8C 109.5 . . ?
H8B C8 H8C 109.5 . . ?

loop_
_geom_bond_atom_site_label_1
_geom_bond_atom_site_label_2
_geom_bond_distance
_geom_bond_site_symmetry_2
_geom_bond_publ_flag
I1 C1 2.103(3) . ?
C1 C2 1.3847(19) 2_655 ?
C1 C2 1.3847(19) . ?
C2 F1 1.346(3) . ?
C2 C1 1.3847(19) 3_665 ?
I2 C4 2.104(2) . ?
C3 F2 1.349(2) . ?
C3 C4 1.377(3) 3_665 ?
C3 C4 1.385(3) . ?
C4 C3 1.377(3) 2_655 ?
P1 C5 1.787(2) . ?
P1 C5 1.787(2) 4 ?
P1 C7 1.795(2) 4 ?
P1 C7 1.795(2) . ?
C5 C6 1.517(3) . ?
C5 H5A 0.9900 . ?
C5 H5B 0.9900 . ?
C6 H6A 0.9800 . ?
C6 H6B 0.9800 . ?
C6 H6C 0.9800 . ?
C7 C8 1.534(3) . ?
C7 H7A 0.9900 . ?
C7 H7B 0.9900 . ?
C8 H8A 0.9800 . ?
C8 H8B 0.9800 . ?
C8 H8C 0.9800 . ?

loop_
_geom_torsion_atom_site_label_1
_geom_torsion_atom_site_label_2
_geom_torsion_atom_site_label_3
_geom_torsion_atom_site_label_4
_geom_torsion
_geom_torsion_site_symmetry_1
_geom_torsion_site_symmetry_2
_geom_torsion_site_symmetry_3
_geom_torsion_site_symmetry_4
_geom_torsion_publ_flag
C2 C1 C2 F1 180.0 2_655 . . . ?
I1 C1 C2 F1 0.0 . . . . ?
C2 C1 C2 C1 0.0 2_655 . . 3_665 ?
I1 C1 C2 C1 180.0 . . . 3_665 ?
F2 C3 C4 C3 -178.23(12) . . . 2_655 ?
C4 C3 C4 C3 -0.1(5) 3_665 . . 2_655 ?
F2 C3 C4 I2 -3.2(3) . . . . ?
C4 C3 C4 I2 174.92(12) 3_665 . . . ?
C5 P1 C5 C6 -61.83(16) 4 . . . ?
C7 P1 C5 C6 58.1(2) 4 . . . ?
C7 P1 C5 C6 177.90(17) . . . . ?
C5 P1 C7 C8 -62.8(2) . . . . ?
C5 P1 C7 C8 176.81(18) 4 . . . ?
C7 P1 C7 C8 57.21(16) 4 . . . ?
